data_4066305
loop_
_publ_author_name
'Birkmann, Birgit'
'Voss, Tanja'
'Geier, Stephen J.'
'Ullrich, Matthias'
'Kehr, Gerald'
'Erker, Gerhard'
'Stephan, Douglas W.'

_publ_section_title
;
 Frustrated Lewis Pairs and Ring-Opening of THF, Dioxane, and
 Thioxane&#x2020;
;
_journal_issue 21
_journal_name_full Organometallics
_journal_page_first 5310
_journal_paper_doi 10.1021/om1003896
_journal_volume 29
_journal_year 2010
_chemical_formula_sum 'C22 H8 B F15 O S'
_chemical_formula_weight 616.15
_space_group_IT_number 14
_symmetry_cell_setting monoclinic
_symmetry_space_group_name_Hall '-P 2yn'
_symmetry_space_group_name_H-M 'P 1 21/n 1'
_atom_sites_solution_hydrogens geom
_atom_sites_solution_primary direct
_atom_sites_solution_secondary difmap
_audit_creation_method SHELXL-97
_cell_angle_alpha 90.00
_cell_angle_beta 94.300(4)
_cell_angle_gamma 90.00
_cell_formula_units_Z 4
_cell_length_a 11.3535(9)
_cell_length_b 9.8755(8)
_cell_length_c 19.2199(15)
_cell_measurement_temperature 150(2)
_cell_volume 2148.9(3)
_computing_structure_refinement 'SHELXL-97 (Sheldrick, 1997)'
_computing_structure_solution 'SHELXS-97 (Sheldrick, 1990)'
_diffrn_ambient_temperature 150(2)
_diffrn_measured_fraction_theta_full 0.993
_diffrn_measured_fraction_theta_max 0.993
_diffrn_radiation_monochromator graphite
_diffrn_radiation_source 'fine-focus sealed tube'
_diffrn_radiation_type MoK\a
_diffrn_radiation_wavelength 0.71073
_diffrn_reflns_av_R_equivalents 0.0375
_diffrn_reflns_av_sigmaI/netI 0.0399
_diffrn_reflns_limit_h_max 13
_diffrn_reflns_limit_h_min -14
_diffrn_reflns_limit_k_max 12
_diffrn_reflns_limit_k_min -12
_diffrn_reflns_limit_l_max 24
_diffrn_reflns_limit_l_min -24
_diffrn_reflns_number 18297
_diffrn_reflns_theta_full 27.51
_diffrn_reflns_theta_max 27.51
_diffrn_reflns_theta_min 2.02
_exptl_absorpt_coefficient_mu 0.298
_exptl_absorpt_correction_T_max 0.9623
_exptl_absorpt_correction_T_min 0.9133
_exptl_absorpt_correction_type multi-scan
_exptl_absorpt_process_details SADABS
_exptl_crystal_density_diffrn 1.905
_exptl_crystal_density_method 'not measured'
_exptl_crystal_F_000 1216
_exptl_crystal_size_max 0.31
_exptl_crystal_size_mid 0.22
_exptl_crystal_size_min 0.13
_refine_diff_density_max 0.357
_refine_diff_density_min -0.295
_refine_diff_density_rms 0.057
_refine_ls_extinction_method none
_refine_ls_goodness_of_fit_ref 1.021
_refine_ls_hydrogen_treatment fixed
_refine_ls_matrix_type full
_refine_ls_number_parameters 361
_refine_ls_number_reflns 4913
_refine_ls_number_restraints 0
_refine_ls_restrained_S_all 1.021
_refine_ls_R_factor_all 0.0558
_refine_ls_R_factor_gt 0.0360
_refine_ls_shift/su_max 0.000
_refine_ls_shift/su_mean 0.000
_refine_ls_structure_factor_coef Fsqd
_refine_ls_weighting_details 'calc w=1/[\s^2^(Fo^2^)+(0.0363P)^2^+0.9821P] where P=(Fo^2^+2Fc^2^)/3'
_refine_ls_weighting_scheme calc
_refine_ls_wR_factor_gt 0.0795
_refine_ls_wR_factor_ref 0.0874
_reflns_number_gt 3738
_reflns_number_total 4913
_reflns_threshold_expression >2sigma(I)
_cod_data_source_file om1003896_si_002.cif
_cod_data_source_block (C6F5)3B(SC4H8O)
_cod_depositor_comments
;
The following automatic conversions were performed:

'_symmetry_cell_setting' value 'Monoclinic' changed to 'monoclinic'
according to /home/saulius/struct/CIF-dictionaries/cif_core.dic
dictionary named 'cif_core.dic' version 2.4.1 from 2010-06-29.

Automatic conversion script
Id: cif_fix_values 1715 2011-07-08 13:25:40Z adriana 
;
_cod_original_sg_symbol_H-M P2(1)/n
_cod_database_code 4066305

loop_
_symmetry_equiv_pos_as_xyz
'x, y, z'
'-x+1/2, y+1/2, -z+1/2'
'-x, -y, -z'
'x-1/2, -y-1/2, z-1/2'

loop_
_atom_site_label
_atom_site_type_symbol
_atom_site_fract_x
_atom_site_fract_y
_atom_site_fract_z
_atom_site_U_iso_or_equiv
_atom_site_adp_type
_atom_site_occupancy
_atom_site_symmetry_multiplicity
_atom_site_calc_flag
_atom_site_refinement_flags
B1 B 0.00425(18) 0.8909(2) 0.34750(11) 0.0180(4) Uani 1 1 d .
C1 C 0.13810(15) 0.86212(19) 0.38109(9) 0.0177(4) Uani 1 1 d .
C2 C 0.19226(16) 0.73641(19) 0.37630(10) 0.0191(4) Uani 1 1 d .
C3 C 0.30274(16) 0.70458(19) 0.40645(10) 0.0216(4) Uani 1 1 d .
C4 C 0.36470(16) 0.8004(2) 0.44649(10) 0.0217(4) Uani 1 1 d .
C5 C 0.31467(15) 0.92525(19) 0.45483(10) 0.0192(4) Uani 1 1 d .
C6 C 0.20481(15) 0.95349(18) 0.42232(9) 0.0182(4) Uani 1 1 d .
C7 C -0.03154(15) 1.05075(18) 0.34472(9) 0.0172(4) Uani 1 1 d .
C8 C 0.02965(16) 1.14462(19) 0.30751(10) 0.0197(4) Uani 1 1 d .
C9 C 0.00693(17) 1.28083(19) 0.30444(10) 0.0220(4) Uani 1 1 d .
C10 C -0.08286(17) 1.33231(19) 0.34092(10) 0.0224(4) Uani 1 1 d .
C11 C -0.14615(16) 1.2458(2) 0.37946(10) 0.0217(4) Uani 1 1 d .
C12 C -0.12045(16) 1.10930(19) 0.38067(10) 0.0193(4) Uani 1 1 d .
C13 C -0.09527(15) 0.79358(18) 0.37882(10) 0.0173(4) Uani 1 1 d .
C14 C -0.21021(16) 0.78687(19) 0.34879(10) 0.0206(4) Uani 1 1 d .
C15 C -0.29969(16) 0.7117(2) 0.37433(11) 0.0241(4) Uani 1 1 d .
C16 C -0.27630(17) 0.6370(2) 0.43444(11) 0.0256(4) Uani 1 1 d .
C17 C -0.16544(17) 0.6425(2) 0.46789(10) 0.0243(4) Uani 1 1 d .
C18 C -0.07828(16) 0.71951(19) 0.44006(10) 0.0202(4) Uani 1 1 d .
C19 C -0.05413(17) 0.6761(2) 0.22311(10) 0.0238(4) Uani 1 1 d .
H1A H -0.0149 0.6142 0.2581 0.029 Uiso 1 1 calc R
H1B H -0.1403 0.6717 0.2276 0.029 Uiso 1 1 calc R
C20 C -0.02738(19) 0.6314(2) 0.15030(11) 0.0312(5) Uani 1 1 d .
H2A H -0.0591 0.5390 0.1416 0.037 Uiso 1 1 calc R
H2B H -0.0680 0.6929 0.1156 0.037 Uiso 1 1 calc R
C21 C 0.14110(19) 0.7651(2) 0.14030(11) 0.0294(5) Uani 1 1 d .
H3A H 0.0903 0.8213 0.1077 0.035 Uiso 1 1 calc R
H3B H 0.2213 0.7633 0.1233 0.035 Uiso 1 1 calc R
C22 C 0.14683(17) 0.8282(2) 0.21217(10) 0.0238(4) Uani 1 1 d .
H4A H 0.1861 0.9176 0.2112 0.029 Uiso 1 1 calc R
H4B H 0.1935 0.7696 0.2457 0.029 Uiso 1 1 calc R
F1 F 0.13351(9) 0.63424(11) 0.34182(6) 0.0264(3) Uani 1 1 d .
F2 F 0.34922(10) 0.58141(12) 0.39850(6) 0.0309(3) Uani 1 1 d .
F3 F 0.47061(9) 0.77042(13) 0.47804(6) 0.0320(3) Uani 1 1 d .
F4 F 0.37108(9) 1.01758(12) 0.49599(6) 0.0254(3) Uani 1 1 d .
F5 F 0.16233(9) 1.07793(11) 0.43556(6) 0.0234(2) Uani 1 1 d .
F6 F 0.12139(10) 1.10177(11) 0.27193(6) 0.0291(3) Uani 1 1 d .
F7 F 0.06992(11) 1.36351(12) 0.26598(7) 0.0339(3) Uani 1 1 d .
F8 F -0.10809(11) 1.46419(11) 0.33859(7) 0.0341(3) Uani 1 1 d .
F9 F -0.23203(10) 1.29596(12) 0.41648(7) 0.0335(3) Uani 1 1 d .
F10 F -0.18664(10) 1.03408(12) 0.42110(6) 0.0316(3) Uani 1 1 d .
F11 F -0.23992(9) 0.86246(12) 0.29096(6) 0.0277(3) Uani 1 1 d .
F12 F -0.40841(10) 0.71104(14) 0.34174(7) 0.0372(3) Uani 1 1 d .
F13 F -0.36036(10) 0.56044(13) 0.45950(7) 0.0376(3) Uani 1 1 d .
F14 F -0.14118(11) 0.57343(13) 0.52722(6) 0.0371(3) Uani 1 1 d .
F15 F 0.02632(10) 0.71972(13) 0.47826(6) 0.0304(3) Uani 1 1 d .
O1 O 0.09541(13) 0.63141(15) 0.14096(8) 0.0333(4) Uani 1 1 d .
S1 S -0.00223(4) 0.84822(5) 0.23964(2) 0.01908(11) Uani 1 1 d .

loop_
_atom_site_aniso_label
_atom_site_aniso_U_11
_atom_site_aniso_U_22
_atom_site_aniso_U_33
_atom_site_aniso_U_23
_atom_site_aniso_U_13
_atom_site_aniso_U_12
B1 0.0232(10) 0.0150(10) 0.0160(11) -0.0020(8) 0.0013(8) -0.0002(8)
C1 0.0200(9) 0.0176(10) 0.0159(10) 0.0014(7) 0.0032(7) -0.0002(7)
C2 0.0226(9) 0.0183(10) 0.0163(10) -0.0017(7) 0.0003(7) -0.0024(7)
C3 0.0258(10) 0.0178(10) 0.0216(10) 0.0008(7) 0.0045(8) 0.0051(8)
C4 0.0169(9) 0.0291(11) 0.0190(10) 0.0016(8) 0.0012(7) 0.0023(8)
C5 0.0187(9) 0.0224(10) 0.0167(10) -0.0009(7) 0.0022(7) -0.0047(8)
C6 0.0227(9) 0.0146(9) 0.0182(10) 0.0009(7) 0.0067(7) 0.0007(7)
C7 0.0187(9) 0.0158(9) 0.0168(10) -0.0006(7) -0.0013(7) 0.0020(7)
C8 0.0197(9) 0.0198(10) 0.0201(10) -0.0015(7) 0.0049(7) 0.0020(7)
C9 0.0254(10) 0.0159(10) 0.0251(11) 0.0011(8) 0.0054(8) -0.0026(8)
C10 0.0288(10) 0.0116(9) 0.0263(11) -0.0002(7) 0.0000(8) 0.0035(8)
C11 0.0213(9) 0.0225(10) 0.0216(11) -0.0046(8) 0.0041(8) 0.0034(8)
C12 0.0228(9) 0.0179(10) 0.0178(10) 0.0005(7) 0.0049(7) -0.0003(7)
C13 0.0198(9) 0.0136(9) 0.0189(10) -0.0034(7) 0.0032(7) -0.0001(7)
C14 0.0242(10) 0.0203(10) 0.0175(10) -0.0008(7) 0.0020(8) 0.0014(8)
C15 0.0176(9) 0.0276(11) 0.0270(11) -0.0038(8) 0.0015(8) 0.0003(8)
C16 0.0264(10) 0.0205(10) 0.0318(12) 0.0015(8) 0.0139(9) -0.0022(8)
C17 0.0308(10) 0.0200(10) 0.0231(11) 0.0033(8) 0.0073(8) 0.0031(8)
C18 0.0206(9) 0.0184(10) 0.0215(10) -0.0001(7) 0.0009(8) 0.0014(7)
C19 0.0267(10) 0.0221(11) 0.0223(11) -0.0033(8) 0.0008(8) -0.0021(8)
C20 0.0399(12) 0.0275(12) 0.0259(12) -0.0099(9) 0.0004(9) -0.0007(10)
C21 0.0379(12) 0.0259(11) 0.0259(12) -0.0029(8) 0.0116(9) 0.0039(9)
C22 0.0251(10) 0.0238(11) 0.0234(11) -0.0001(8) 0.0087(8) 0.0022(8)
F1 0.0312(6) 0.0165(6) 0.0303(7) -0.0042(5) -0.0064(5) 0.0012(5)
F2 0.0321(6) 0.0236(6) 0.0364(7) -0.0037(5) -0.0019(5) 0.0125(5)
F3 0.0208(6) 0.0378(8) 0.0362(8) -0.0033(5) -0.0058(5) 0.0050(5)
F4 0.0239(6) 0.0275(6) 0.0245(6) -0.0043(5) -0.0010(5) -0.0074(5)
F5 0.0277(6) 0.0149(6) 0.0271(6) -0.0042(4) -0.0006(5) 0.0015(4)
F6 0.0291(6) 0.0204(6) 0.0400(8) -0.0012(5) 0.0186(5) 0.0009(5)
F7 0.0407(7) 0.0178(6) 0.0454(8) 0.0051(5) 0.0190(6) -0.0028(5)
F8 0.0437(7) 0.0143(6) 0.0459(8) 0.0007(5) 0.0133(6) 0.0062(5)
F9 0.0343(6) 0.0248(7) 0.0438(8) -0.0059(5) 0.0188(6) 0.0072(5)
F10 0.0421(7) 0.0206(6) 0.0353(7) 0.0020(5) 0.0236(6) 0.0005(5)
F11 0.0242(6) 0.0359(7) 0.0225(6) 0.0079(5) -0.0014(5) 0.0002(5)
F12 0.0207(6) 0.0535(9) 0.0372(8) 0.0037(6) 0.0010(5) -0.0075(6)
F13 0.0310(6) 0.0353(8) 0.0485(8) 0.0097(6) 0.0163(6) -0.0067(6)
F14 0.0389(7) 0.0389(8) 0.0343(8) 0.0204(6) 0.0092(6) 0.0017(6)
F15 0.0267(6) 0.0392(8) 0.0245(7) 0.0109(5) -0.0033(5) -0.0023(5)
O1 0.0411(9) 0.0254(8) 0.0346(9) -0.0093(6) 0.0104(7) 0.0044(7)
S1 0.0234(2) 0.0175(2) 0.0167(2) -0.00102(17) 0.00338(18) 0.00158(19)

loop_
_atom_type_symbol
_atom_type_description
_atom_type_scat_dispersion_real
_atom_type_scat_dispersion_imag
_atom_type_scat_source
C C 0.0033 0.0016 'International Tables Vol C Tables 4.2.6.8 and 6.1.1.4'
H H 0.0000 0.0000 'International Tables Vol C Tables 4.2.6.8 and 6.1.1.4'
O O 0.0106 0.0060 'International Tables Vol C Tables 4.2.6.8 and 6.1.1.4'
B B 0.0013 0.0007 'International Tables Vol C Tables 4.2.6.8 and 6.1.1.4'
F F 0.0171 0.0103 'International Tables Vol C Tables 4.2.6.8 and 6.1.1.4'
S S 0.1246 0.1234 'International Tables Vol C Tables 4.2.6.8 and 6.1.1.4'

loop_
_geom_angle_atom_site_label_1
_geom_angle_atom_site_label_2
_geom_angle_atom_site_label_3
_geom_angle
C7 B1 C1 113.85(15)
C7 B1 C13 113.86(15)
C1 B1 C13 113.68(16)
C7 B1 S1 99.84(12)
C1 B1 S1 108.47(12)
C13 B1 S1 105.70(12)
C6 C1 C2 113.14(16)
C6 C1 B1 124.42(16)
C2 C1 B1 122.17(16)
F1 C2 C3 115.78(16)
F1 C2 C1 119.54(16)
C3 C2 C1 124.65(17)
F2 C3 C2 120.89(17)
F2 C3 C4 119.88(17)
C2 C3 C4 119.22(17)
F3 C4 C5 120.79(17)
F3 C4 C3 120.26(17)
C5 C4 C3 118.93(17)
F4 C5 C4 119.82(16)
F4 C5 C6 120.39(17)
C4 C5 C6 119.77(17)
F5 C6 C5 114.92(16)
F5 C6 C1 120.77(16)
C5 C6 C1 124.25(17)
C8 C7 C12 112.83(16)
C8 C7 B1 122.03(16)
C12 C7 B1 125.07(16)
F6 C8 C9 115.72(16)
F6 C8 C7 118.97(16)
C9 C8 C7 125.30(17)
F7 C9 C8 120.95(16)
F7 C9 C10 120.05(17)
C8 C9 C10 118.99(17)
F8 C10 C11 120.48(17)
F8 C10 C9 120.59(17)
C11 C10 C9 118.94(17)
F9 C11 C10 119.20(17)
F9 C11 C12 120.81(17)
C10 C11 C12 119.99(17)
F10 C12 C11 115.02(15)
F10 C12 C7 121.01(16)
C11 C12 C7 123.95(17)
C18 C13 C14 113.22(16)
C18 C13 B1 124.57(16)
C14 C13 B1 121.99(17)
F11 C14 C15 116.26(16)
F11 C14 C13 118.77(16)
C15 C14 C13 124.94(18)
F12 C15 C14 120.89(18)
F12 C15 C16 120.05(17)
C14 C15 C16 119.05(18)
F13 C16 C17 120.61(18)
F13 C16 C15 120.45(18)
C17 C16 C15 118.93(17)
F14 C17 C16 120.14(17)
F14 C17 C18 120.03(18)
C16 C17 C18 119.83(18)
F15 C18 C13 121.47(16)
F15 C18 C17 114.55(17)
C13 C18 C17 123.97(17)
C20 C19 S1 110.35(14)
O1 C20 C19 112.49(17)
O1 C21 C22 111.45(16)
C21 C22 S1 109.41(14)
C20 O1 C21 111.37(15)
C19 S1 C22 98.27(9)
C19 S1 B1 110.18(9)
C22 S1 B1 109.98(9)

loop_
_geom_bond_atom_site_label_1
_geom_bond_atom_site_label_2
_geom_bond_distance
B1 C7 1.630(3)
B1 C1 1.631(3)
B1 C13 1.632(3)
B1 S1 2.111(2)
C1 C6 1.388(3)
C1 C2 1.391(3)
C2 F1 1.355(2)
C2 C3 1.378(3)
C3 F2 1.339(2)
C3 C4 1.379(3)
C4 F3 1.339(2)
C4 C5 1.372(3)
C5 F4 1.338(2)
C5 C6 1.381(3)
C6 F5 1.351(2)
C7 C8 1.388(3)
C7 C12 1.391(2)
C8 F6 1.356(2)
C8 C9 1.370(3)
C9 F7 1.343(2)
C9 C10 1.377(3)
C10 F8 1.334(2)
C10 C11 1.369(3)
C11 F9 1.344(2)
C11 C12 1.379(3)
C12 F10 1.345(2)
C13 C18 1.387(3)
C13 C14 1.388(3)
C14 F11 1.360(2)
C14 C15 1.378(3)
C15 F12 1.342(2)
C15 C16 1.380(3)
C16 F13 1.335(2)
C16 C17 1.371(3)
C17 F14 1.340(2)
C17 C18 1.387(3)
C18 F15 1.349(2)
C19 C20 1.520(3)
C19 S1 1.819(2)
C20 O1 1.419(3)
C21 O1 1.419(3)
C21 C22 1.512(3)
C22 S1 1.8208(18)
